data_7050328
loop_
_publ_author_name
A.Johansson
M.Vestergren
M.Hakansson
B.Gustafsson
S.Jagner

_publ_section_title
;
Unexpected structural similarity between the
chlorocopper(I) unit and the methyllithium and phenyllithium units.
First complexes between (-)-sparteine and copper(I) chloride:
synthesis and structural characterisation.
;
_journal_name_full 'New J.Chem.(Nouv.J.Chim.)'
_journal_year 2004
_chemical_formula_moiety 'C30 H52 Cl4 Cu4 N4'
_chemical_formula_sum 'C30 H52 Cl4 Cu4 N4'
_chemical_formula_weight 864.72
_chemical_name_common bis((-)-sparteine)tetrachlorotetracopper(I)
_chemical_name_systematic bis((-)-sparteine)tetrachlorotetracopper(I)
_space_group_IT_number 4
_symmetry_cell_setting monoclinic
_symmetry_space_group_name_Hall 'P 2yb'
_symmetry_space_group_name_H-M 'P 1 21 1'
_atom_sites_solution_hydrogens geom
_atom_sites_solution_primary direct
_atom_sites_solution_secondary difmap
_cell_angle_alpha 90
_cell_angle_beta 100.390(8)
_cell_angle_gamma 90
_cell_formula_units_Z 2
_cell_length_a 8.3278(18)
_cell_length_b 16.118(3)
_cell_length_c 12.848(3)
_cell_measurement_temperature 293(2)
_cell_volume 1696.3(6)
_diffrn_ambient_temperature 293(2)
_diffrn_measured_fraction_theta_full 0.994
_diffrn_measured_fraction_theta_max 0.994
_diffrn_radiation_monochromator graphite
_diffrn_radiation_type MoK\a
_diffrn_radiation_wavelength 0.71073
_diffrn_reflns_av_R_equivalents 0.04
_diffrn_reflns_av_unetI/netI 0.0497
_diffrn_reflns_limit_h_max 9
_diffrn_reflns_limit_h_min -9
_diffrn_reflns_limit_k_max 19
_diffrn_reflns_limit_k_min -19
_diffrn_reflns_limit_l_max 15
_diffrn_reflns_limit_l_min -15
_diffrn_reflns_number 10605
_diffrn_reflns_theta_full 25
_diffrn_reflns_theta_max 25
_diffrn_reflns_theta_min 1.61
_exptl_absorpt_coefficient_mu 2.817
_exptl_absorpt_correction_type 'empirical REQAB CrystalClear'
_exptl_crystal_colour yellow
_exptl_crystal_density_diffrn 1.693
_exptl_crystal_density_method 'not measured'
_exptl_crystal_description prism
_exptl_crystal_F_000 888
_exptl_crystal_size_max 0.2
_exptl_crystal_size_mid 0.2
_exptl_crystal_size_min 0.2
_refine_diff_density_max 1.133
_refine_diff_density_min -1.069
_refine_diff_density_rms 0.089
_refine_ls_abs_structure_details 'Flack H D (1983), Acta Cryst. A39, 876-881'
_refine_ls_abs_structure_Flack -0.019(17)
_refine_ls_extinction_method none
_refine_ls_goodness_of_fit_ref 1.058
_refine_ls_hydrogen_treatment riding
_refine_ls_matrix_type full
_refine_ls_number_parameters 379
_refine_ls_number_reflns 5899
_refine_ls_number_restraints 1
_refine_ls_restrained_S_all 1.058
_refine_ls_R_factor_all 0.0592
_refine_ls_R_factor_gt 0.0527
_refine_ls_shift/su_max 0
_refine_ls_shift/su_mean 0
_refine_ls_structure_factor_coef Fsqd
_refine_ls_weighting_details 'calc w=1/[\s^2^(Fo^2^)+(0.0976P)^2^] where P=(Fo^2^+2Fc^2^)/3'
_refine_ls_weighting_scheme calc
_refine_ls_wR_factor_gt 0.142
_refine_ls_wR_factor_ref 0.1457
_reflns_number_gt 5220
_reflns_number_total 5899
_reflns_threshold_expression >2sigma(I)
_cod_original_sg_symbol_H-M 'P 21'
_cod_database_code 7050328

loop_
_symmetry_equiv_pos_as_xyz
'x, y, z'
'-x, y+1/2, -z'

loop_
_atom_site_label
_atom_site_type_symbol
_atom_site_fract_x
_atom_site_fract_y
_atom_site_fract_z
_atom_site_U_iso_or_equiv
_atom_site_adp_type
_atom_site_occupancy
_atom_site_symmetry_multiplicity
_atom_site_calc_flag
_atom_site_refinement_flags
_atom_site_disorder_assembly
_atom_site_disorder_group
C1 C 1.4085(10) 0.3643(5) 0.8558(7) 0.068(2) Uani 1 1 d . . .
H1A H 1.5125 0.3813 0.8387 0.082 Uiso 1 1 calc R . .
H1B H 1.3514 0.3317 0.7971 0.082 Uiso 1 1 calc R . .
C2 C 1.4380(11) 0.3114(5) 0.9553(7) 0.070(2) Uani 1 1 d . . .
H2A H 1.3345 0.2902 0.9686 0.084 Uiso 1 1 calc R . .
H2B H 1.506 0.2644 0.9449 0.084 Uiso 1 1 calc R . .
C3 C 1.5200(10) 0.3607(5) 1.0499(6) 0.070(2) Uani 1 1 d . . .
H3A H 1.6311 0.3736 1.0423 0.084 Uiso 1 1 calc R . .
H3B H 1.5245 0.3278 1.1135 0.084 Uiso 1 1 calc R . .
C4 C 1.4279(9) 0.4410(5) 1.0605(5) 0.0583(16) Uani 1 1 d . . .
H4A H 1.3231 0.4282 1.0795 0.07 Uiso 1 1 calc R . .
H4B H 1.4894 0.4744 1.1167 0.07 Uiso 1 1 calc R . .
C5 C 1.4014(8) 0.4900(4) 0.9580(5) 0.0452(13) Uani 1 1 d . . .
H5 H 1.5095 0.5002 0.9407 0.054 Uiso 1 1 calc R . .
C6 C 1.3219(8) 0.5755(4) 0.9660(5) 0.0480(14) Uani 1 1 d . . .
H6 H 1.3918 0.6067 1.0221 0.058 Uiso 1 1 calc R . .
C7 C 1.1517(7) 0.5747(4) 0.9908(5) 0.0439(13) Uani 1 1 d . . .
H7A H 1.1532 0.5447 1.0564 0.053 Uiso 1 1 calc R . .
H7B H 1.119 0.6314 1.0018 0.053 Uiso 1 1 calc R . .
C8 C 0.8632(7) 0.5401(4) 0.9330(5) 0.0440(12) Uani 1 1 d . . .
H8A H 0.867 0.5189 1.0041 0.053 Uiso 1 1 calc R . .
H8B H 0.7925 0.5039 0.8848 0.053 Uiso 1 1 calc R . .
C9 C 0.7893(8) 0.6262(4) 0.9262(5) 0.0536(14) Uani 1 1 d . . .
H9A H 0.8553 0.6625 0.977 0.064 Uiso 1 1 calc R . .
H9B H 0.6804 0.6239 0.943 0.064 Uiso 1 1 calc R . .
C10 C 0.7813(10) 0.6602(5) 0.8147(7) 0.070(2) Uani 1 1 d . . .
H10A H 0.7082 0.6265 0.7644 0.084 Uiso 1 1 calc R . .
H10B H 0.7399 0.7165 0.8107 0.084 Uiso 1 1 calc R . .
C11 C 0.9506(9) 0.6587(4) 0.7883(5) 0.0558(16) Uani 1 1 d . . .
H11A H 1.0187 0.6979 0.8335 0.067 Uiso 1 1 calc R . .
H11B H 0.9446 0.6766 0.7157 0.067 Uiso 1 1 calc R . .
C12 C 1.0305(8) 0.5739(4) 0.8017(5) 0.0470(13) Uani 1 1 d . . .
H12 H 0.9654 0.5372 0.7495 0.056 Uiso 1 1 calc R . .
C13 C 1.2047(8) 0.5727(4) 0.7790(5) 0.0503(15) Uani 1 1 d . . .
H13 H 1.2026 0.6007 0.711 0.06 Uiso 1 1 calc R . .
C14 C 1.2802(9) 0.4876(5) 0.7715(5) 0.0600(17) Uani 1 1 d . . .
H14A H 1.2088 0.4556 0.7181 0.072 Uiso 1 1 calc R . .
H14B H 1.3833 0.4945 0.7473 0.072 Uiso 1 1 calc R . .
C15 C 1.3186(9) 0.6218(5) 0.8628(5) 0.0578(15) Uani 1 1 d . . .
H15A H 1.4272 0.6247 0.8456 0.069 Uiso 1 1 calc R . .
H15B H 1.2781 0.6778 0.8679 0.069 Uiso 1 1 calc R . .
C16 C 1.2136(9) 0.1694(4) 0.7032(5) 0.0558(16) Uani 1 1 d . . .
H16A H 1.3212 0.1537 0.7404 0.067 Uiso 1 1 calc R . .
H16B H 1.1623 0.203 0.7507 0.067 Uiso 1 1 calc R . .
C17 C 1.2303(11) 0.2200(4) 0.6067(6) 0.068(2) Uani 1 1 d . . .
H17A H 1.299 0.2678 0.6284 0.082 Uiso 1 1 calc R . .
H17B H 1.1235 0.2401 0.5735 0.082 Uiso 1 1 calc R . .
C18 C 1.3039(11) 0.1696(5) 0.5266(5) 0.0654(18) Uani 1 1 d . . .
H18A H 1.4174 0.1572 0.5548 0.078 Uiso 1 1 calc R . .
H18B H 1.2991 0.2011 0.4618 0.078 Uiso 1 1 calc R . .
C19 C 1.2071(9) 0.0888(5) 0.5036(5) 0.0565(16) Uani 1 1 d . . .
H19A H 1.0978 0.1016 0.4667 0.068 Uiso 1 1 calc R . .
H19B H 1.2592 0.0542 0.4576 0.068 Uiso 1 1 calc R . .
C20 C 1.1965(8) 0.0417(4) 0.6031(4) 0.0437(13) Uani 1 1 d . . .
H20 H 1.3088 0.0328 0.6401 0.052 Uiso 1 1 calc R . .
C21 C 1.1186(8) -0.0433(4) 0.5842(5) 0.0466(13) Uani 1 1 d . . .
H21 H 1.1831 -0.0753 0.5415 0.056 Uiso 1 1 calc R . .
C22 C 0.9404(8) -0.0453(4) 0.5273(4) 0.0445(13) Uani 1 1 d . . .
H22A H 0.9311 -0.0161 0.4605 0.053 Uiso 1 1 calc R . .
H22B H 0.9078 -0.1024 0.5121 0.053 Uiso 1 1 calc R . .
C23 C 0.6553(8) -0.0117(4) 0.5369(6) 0.0555(16) Uani 1 1 d . . .
H23A H 0.6477 0.0055 0.4639 0.067 Uiso 1 1 calc R . .
H23B H 0.592 0.0271 0.5708 0.067 Uiso 1 1 calc R . .
C24 C 0.5792(9) -0.0987(4) 0.5390(6) 0.0630(17) Uani 1 1 d . . .
H24A H 0.4643 -0.0965 0.5074 0.076 Uiso 1 1 calc R . .
H24B H 0.6328 -0.1369 0.4979 0.076 Uiso 1 1 calc R . .
C25 C 0.5978(9) -0.1286(5) 0.6501(7) 0.0671(19) Uani 1 1 d . . .
H25A H 0.5564 -0.1848 0.6504 0.081 Uiso 1 1 calc R . .
H25B H 0.5337 -0.0938 0.6887 0.081 Uiso 1 1 calc R . .
C26 C 0.7727(9) -0.1270(4) 0.7042(6) 0.0541(15) Uani 1 1 d . . .
H26A H 0.8344 -0.1668 0.6707 0.065 Uiso 1 1 calc R . .
H26B H 0.78 -0.1431 0.7776 0.065 Uiso 1 1 calc R . .
C27 C 0.8480(8) -0.0397(3) 0.6990(4) 0.0428(13) Uani 1 1 d . . .
H27 H 0.789 -0.002 0.7387 0.051 Uiso 1 1 calc R . .
C28 C 1.0276(8) -0.0380(4) 0.7528(4) 0.0430(12) Uani 1 1 d . . .
H28 H 1.0351 -0.0647 0.8219 0.052 Uiso 1 1 calc R . .
C29 C 1.1007(8) 0.0490(4) 0.7720(4) 0.0476(14) Uani 1 1 d . . .
H29A H 1.0332 0.0812 0.8111 0.057 Uiso 1 1 calc R . .
H29B H 1.2084 0.0444 0.8155 0.057 Uiso 1 1 calc R . .
C30 C 1.1297(8) -0.0875(4) 0.6906(5) 0.0518(13) Uani 1 1 d . . .
H30A H 1.0883 -0.1438 0.6803 0.062 Uiso 1 1 calc R . .
H30B H 1.242 -0.0897 0.7274 0.062 Uiso 1 1 calc R . .
N1 N 1.3100(7) 0.4393(3) 0.8706(4) 0.0470(11) Uani 1 1 d . . .
N2 N 1.0293(6) 0.5367(3) 0.9077(3) 0.0377(10) Uani 1 1 d . . .
N3 N 1.1144(6) 0.0935(3) 0.6738(3) 0.0418(10) Uani 1 1 d . . .
N4 N 0.8296(6) -0.0071(3) 0.5907(4) 0.0418(10) Uani 1 1 d . . .
Cl1 Cl 0.9534(2) 0.31952(10) 0.98488(14) 0.0592(4) Uani 1 1 d . . .
Cl2 Cl 0.8372(5) 0.38531(13) 0.69516(18) 0.1199(13) Uani 1 1 d . . .
Cl3 Cl 0.7543(3) 0.20167(12) 0.46371(12) 0.0689(5) Uani 1 1 d . . .
Cl4 Cl 0.7077(3) 0.16894(12) 0.74955(14) 0.0691(5) Uani 1 1 d . . .
Cu1 Cu 1.08988(10) 0.40824(4) 0.90739(6) 0.0522(2) Uani 1 1 d . . .
Cu2 Cu 0.83550(14) 0.27755(8) 0.82789(10) 0.0878(4) Uani 1 1 d . . .
Cu3 Cu 0.78487(16) 0.27933(7) 0.59782(10) 0.0897(4) Uani 1 1 d . . .
Cu4 Cu 0.88043(11) 0.12252(5) 0.59913(7) 0.0630(3) Uani 1 1 d . . .

loop_
_atom_type_symbol
_atom_type_description
_atom_type_scat_dispersion_real
_atom_type_scat_dispersion_imag
_atom_type_scat_source
C C 0.0033 0.0016 'International Tables Vol C Tables 4.2.6.8 and 6.1.1.4'
H H 0 0 'International Tables Vol C Tables 4.2.6.8 and 6.1.1.4'
N N 0.0061 0.0033 'International Tables Vol C Tables 4.2.6.8 and 6.1.1.4'
Cl Cl 0.1484 0.1585 'International Tables Vol C Tables 4.2.6.8 and 6.1.1.4'
Cu Cu 0.3201 1.2651 'International Tables Vol C Tables 4.2.6.8 and 6.1.1.4'
